data_4064903
loop_
_publ_author_name
'Redshaw, Carl'
'Clowes, Lucy'
'Hughes, David L.'
'Elsegood, Mark R. J.'
'Yamato, Takehiko'

_publ_section_title
;
 Ethylene Polymerization Catalysis by Vanadium-Based Systems Bearing
 Sulfur-Bridged Calixarenes
;
_journal_issue 21
_journal_name_full Organometallics
_journal_page_first 5620
_journal_paper_doi 10.1021/om200402u
_journal_volume 30
_journal_year 2011
_chemical_formula_moiety 'C24 H20 P 1+, C40 H46 Cl2 O9 S4 V 1-, 2(C H2 Cl2)'
_chemical_formula_sum 'C66 H70 Cl6 O9 P S4 V'
_chemical_formula_weight 1430.07
_chemical_name_systematic
;
 ?
;
_space_group_IT_number 2
_symmetry_cell_setting triclinic
_symmetry_space_group_name_Hall '-P 1'
_symmetry_space_group_name_H-M 'P -1'
_atom_sites_solution_hydrogens geom
_atom_sites_solution_primary direct
_atom_sites_solution_secondary difmap
_audit_creation_method SHELXL-97
_cell_angle_alpha 89.098(2)
_cell_angle_beta 77.160(2)
_cell_angle_gamma 75.928(2)
_cell_formula_units_Z 2
_cell_length_a 11.7107(2)
_cell_length_b 14.4377(4)
_cell_length_c 22.2159(5)
_cell_measurement_reflns_used 8366
_cell_measurement_temperature 130(2)
_cell_measurement_theta_max 27.50
_cell_measurement_theta_min 3.41
_cell_volume 3549.43(15)
_computing_cell_refinement
;
 CrysAlisPro RED, Oxford Diffraction Ltd., Version 1.171.33.55 
;
_computing_data_collection
;
 CrysAlisPro CCD, Oxford Diffraction Ltd., Version 1.171.33.55 
;
_computing_data_reduction
;
 CrysAlisPro RED, Oxford Diffraction Ltd., Version 1.171.33.55
;
_computing_molecular_graphics 'Bruker SHELXTL'
_computing_publication_material 'Bruker SHELXTL and local programs'
_computing_structure_refinement 'SHELXL-97 (Sheldrick, 2008)'
_computing_structure_solution 'SHELXS-97 (Sheldrick, 2008)'
_diffrn_ambient_temperature 140(2)
_diffrn_detector_area_resol_mean 16.0050
_diffrn_measured_fraction_theta_full 0.996
_diffrn_measured_fraction_theta_max 0.996
_diffrn_measurement_device_type 'Oxford Diffraction Xcalibur 3/Sapphire3 CCD'
_diffrn_measurement_method 'Thin slice \f and \w scans'
_diffrn_radiation_monochromator graphite
_diffrn_radiation_source 'fine-focus sealed tube'
_diffrn_radiation_type MoK\a
_diffrn_radiation_wavelength 0.71073
_diffrn_reflns_av_R_equivalents 0.0856
_diffrn_reflns_av_sigmaI/netI 0.1154
_diffrn_reflns_limit_h_max 12
_diffrn_reflns_limit_h_min -12
_diffrn_reflns_limit_k_max 15
_diffrn_reflns_limit_k_min -15
_diffrn_reflns_limit_l_max 23
_diffrn_reflns_limit_l_min -23
_diffrn_reflns_number 39262
_diffrn_reflns_theta_full 22.50
_diffrn_reflns_theta_max 22.50
_diffrn_reflns_theta_min 3.41
_diffrn_standards_decay_% 0
_diffrn_standards_number 0
_exptl_absorpt_coefficient_mu 0.558
_exptl_absorpt_correction_T_max 0.957
_exptl_absorpt_correction_T_min 0.869
_exptl_absorpt_correction_type multi-scan
_exptl_absorpt_process_details
;
 CrysAlisPro RED, Oxford Diffraction Ltd., Version 1.171.33.55 
 Empirical absorption correction using spherical harmonics,
 implemented in SCALE3 ABSPACK scaling algorithm.
;
_exptl_crystal_colour grey
_exptl_crystal_density_diffrn 1.338
_exptl_crystal_density_method 'not measured'
_exptl_crystal_description plate
_exptl_crystal_F_000 1484
_exptl_crystal_size_max 0.26
_exptl_crystal_size_mid 0.19
_exptl_crystal_size_min 0.08
_platon_squeeze_details
;
;
_refine_diff_density_max 0.679
_refine_diff_density_min -0.542
_refine_diff_density_rms 0.079
_refine_ls_extinction_method none
_refine_ls_goodness_of_fit_ref 0.968
_refine_ls_hydrogen_treatment constr
_refine_ls_matrix_type full
_refine_ls_number_parameters 881
_refine_ls_number_reflns 9273
_refine_ls_number_restraints 379
_refine_ls_restrained_S_all 0.960
_refine_ls_R_factor_all 0.1121
_refine_ls_R_factor_gt 0.0649
_refine_ls_shift/su_max 0.001
_refine_ls_shift/su_mean 0.000
_refine_ls_structure_factor_coef Fsqd
_refine_ls_weighting_details 'calc w=1/[\s^2^(Fo^2^)+(0.0916P)^2^+0.0000P] where P=(Fo^2^+2Fc^2^)/3'
_refine_ls_weighting_scheme calc
_refine_ls_wR_factor_gt 0.1592
_refine_ls_wR_factor_ref 0.1725
_reflns_number_gt 5434
_reflns_number_total 9273
_reflns_threshold_expression I>2\s(I)
_cod_data_source_file om200402u_si_002.cif
_cod_data_source_block 2
_cod_depositor_comments
;
The following automatic conversions were performed:

'_symmetry_cell_setting' value 'Triclinic' changed to 'triclinic'
according to /home/saulius/struct/CIF-dictionaries/cif_core.dic
dictionary named 'cif_core.dic' version 2.4.1 from 2010-06-29.

Automatic conversion script
Id: cif_fix_values 1715 2011-07-08 13:25:40Z adriana 
;
_cod_original_cell_volume 3549.43(14)
_cod_original_sg_symbol_H-M P-1
_cod_database_code 4064903

loop_
_symmetry_equiv_pos_as_xyz
'x, y, z'
'-x, -y, -z'

loop_
_atom_site_label
_atom_site_type_symbol
_atom_site_fract_x
_atom_site_fract_y
_atom_site_fract_z
_atom_site_U_iso_or_equiv
_atom_site_adp_type
_atom_site_occupancy
_atom_site_symmetry_multiplicity
_atom_site_calc_flag
_atom_site_refinement_flags
_atom_site_disorder_assembly
_atom_site_disorder_group
V1 V 0.67695(9) 0.48825(8) 0.67540(5) 0.0279(3) Uani 1 1 d . . .
Cl1 Cl 0.65640(14) 0.64322(12) 0.70655(8) 0.0439(5) Uani 1 1 d . . .
Cl2 Cl 0.75356(13) 0.51561(13) 0.57462(7) 0.0370(4) Uani 1 1 d . . .
O9 O 0.5427(3) 0.4998(3) 0.66970(18) 0.0320(10) Uani 1 1 d . . .
O1 O 0.6482(3) 0.4585(3) 0.76174(17) 0.0288(10) Uani 1 1 d . . .
C1 C 0.7130(5) 0.4437(4) 0.8050(3) 0.0252(15) Uani 1 1 d . A .
C2 C 0.8394(5) 0.4081(5) 0.7926(2) 0.0276(15) Uani 1 1 d . . .
C3 C 0.8988(5) 0.3840(5) 0.8406(3) 0.0320(16) Uani 1 1 d . A .
H3A H 0.9839 0.3587 0.8306 0.038 Uiso 1 1 calc R . .
C4 C 0.8389(5) 0.3953(5) 0.9024(3) 0.0307(16) Uani 1 1 d . . .
C5 C 0.7149(5) 0.4376(5) 0.9140(3) 0.0319(16) Uani 1 1 d . A .
H5 H 0.6707 0.4503 0.9557 0.038 Uiso 1 1 calc R . .
C6 C 0.6546(5) 0.4615(4) 0.8673(3) 0.0251(15) Uani 1 1 d . . .
C7 C 0.8948(17) 0.3697(13) 0.9552(10) 0.048(5) Uani 0.461(12) 1 d PDU A 1
C8 C 0.8598(15) 0.4534(14) 1.0033(8) 0.055(5) Uani 0.461(12) 1 d PDU A 1
H8A H 0.7721 0.4703 1.0192 0.082 Uiso 0.461(12) 1 calc PR A 1
H8B H 0.8852 0.5087 0.9838 0.082 Uiso 0.461(12) 1 calc PR A 1
H8C H 0.9000 0.4344 1.0374 0.082 Uiso 0.461(12) 1 calc PR A 1
C9 C 1.0312(13) 0.3332(15) 0.9356(9) 0.053(5) Uani 0.461(12) 1 d PDU A 1
H9A H 1.0640 0.3137 0.9720 0.080 Uiso 0.461(12) 1 calc PR A 1
H9B H 1.0662 0.3842 0.9157 0.080 Uiso 0.461(12) 1 calc PR A 1
H9C H 1.0513 0.2784 0.9064 0.080 Uiso 0.461(12) 1 calc PR A 1
C10 C 0.8481(15) 0.2865(13) 0.9870(8) 0.067(5) Uani 0.461(12) 1 d PDU A 1
H10A H 0.7596 0.3045 0.9981 0.101 Uiso 0.461(12) 1 calc PR A 1
H10B H 0.8791 0.2719 1.0245 0.101 Uiso 0.461(12) 1 calc PR A 1
H10C H 0.8758 0.2301 0.9588 0.101 Uiso 0.461(12) 1 calc PR A 1
C7X C 0.9111(14) 0.3588(12) 0.9526(8) 0.049(4) Uani 0.539(12) 1 d PDU A 2
C8X C 0.8348(12) 0.3913(15) 1.0174(6) 0.062(5) Uani 0.539(12) 1 d PDU A 2
H8D H 0.8833 0.3694 1.0479 0.093 Uiso 0.539(12) 1 calc PR A 2
H8E H 0.7642 0.3641 1.0255 0.093 Uiso 0.539(12) 1 calc PR A 2
H8F H 0.8080 0.4612 1.0202 0.093 Uiso 0.539(12) 1 calc PR A 2
C9X C 1.0240(12) 0.3962(14) 0.9416(8) 0.062(5) Uani 0.539(12) 1 d PDU A 2
H9D H 1.0663 0.3849 0.8980 0.092 Uiso 0.539(12) 1 calc PR A 2
H9E H 1.0773 0.3631 0.9676 0.092 Uiso 0.539(12) 1 calc PR A 2
H9F H 1.0015 0.4650 0.9519 0.092 Uiso 0.539(12) 1 calc PR A 2
C10X C 0.9583(14) 0.2496(10) 0.9470(7) 0.074(5) Uani 0.539(12) 1 d PDU A 2
H10D H 1.0087 0.2307 0.9055 0.111 Uiso 0.539(12) 1 calc PR A 2
H10E H 0.8899 0.2199 0.9542 0.111 Uiso 0.539(12) 1 calc PR A 2
H10F H 1.0066 0.2285 0.9778 0.111 Uiso 0.539(12) 1 calc PR A 2
S1 S 0.92993(13) 0.39846(12) 0.71679(7) 0.0299(4) Uani 1 1 d . . .
O5 O 0.8634(3) 0.4752(3) 0.68327(17) 0.0329(11) Uani 1 1 d . . .
O2 O 0.7280(3) 0.3530(3) 0.65741(17) 0.0270(10) Uani 1 1 d . . .
C11 C 0.8241(5) 0.2834(4) 0.6577(2) 0.0205(14) Uani 1 1 d . . .
C12 C 0.8351(5) 0.1960(4) 0.6298(2) 0.0233(14) Uani 1 1 d . B .
C13 C 0.9299(5) 0.1185(5) 0.6294(3) 0.0315(16) Uani 1 1 d . . .
H13 H 0.9321 0.0602 0.6093 0.038 Uiso 1 1 calc R . .
C14 C 1.0241(5) 0.1233(5) 0.6581(3) 0.0315(16) Uani 1 1 d . . .
C15 C 1.0164(5) 0.2104(5) 0.6853(3) 0.0302(16) Uani 1 1 d . . .
H15 H 1.0788 0.2174 0.7045 0.036 Uiso 1 1 calc R . .
C16 C 0.9186(5) 0.2890(4) 0.6854(2) 0.0256(15) Uani 1 1 d . . .
C17 C 1.1285(6) 0.0352(5) 0.6572(3) 0.0460(19) Uani 1 1 d . . .
C18 C 1.2258(8) 0.0580(7) 0.6866(5) 0.102(4) Uani 1 1 d . . .
H18A H 1.1910 0.0778 0.7301 0.153 Uiso 1 1 calc R . .
H18B H 1.2560 0.1098 0.6648 0.153 Uiso 1 1 calc R . .
H18C H 1.2927 0.0010 0.6836 0.153 Uiso 1 1 calc R . .
C19 C 1.1880(6) -0.0008(6) 0.5893(3) 0.061(2) Uani 1 1 d . . .
H19A H 1.2548 -0.0572 0.5887 0.091 Uiso 1 1 calc R . .
H19B H 1.2190 0.0498 0.5663 0.091 Uiso 1 1 calc R . .
H19C H 1.1278 -0.0177 0.5700 0.091 Uiso 1 1 calc R . .
C20 C 1.0767(8) -0.0453(6) 0.6887(4) 0.085(3) Uani 1 1 d . . .
H20A H 1.0235 -0.0216 0.7288 0.128 Uiso 1 1 calc R . .
H20B H 1.1430 -0.0983 0.6947 0.128 Uiso 1 1 calc R . .
H20C H 1.0306 -0.0676 0.6626 0.128 Uiso 1 1 calc R . .
S2 S 0.71906(13) 0.18172(13) 0.59127(7) 0.0317(4) Uani 1 1 d DU . .
O6 O 0.7683(4) 0.0913(3) 0.55448(19) 0.0345(14) Uani 0.908(7) 1 d PDU B 1
O6X O 0.679(3) 0.266(2) 0.5592(17) 0.028(8) Uani 0.092(7) 1 d PDU B 2
O3 O 0.4876(4) 0.3143(3) 0.6636(2) 0.0422(12) Uani 1 1 d . B .
H3 H 0.4292 0.3504 0.6881 0.063 Uiso 1 1 calc R . .
C21 C 0.5113(5) 0.2254(5) 0.6867(3) 0.0329(17) Uani 1 1 d . . .
C22 C 0.4335(5) 0.1989(5) 0.7361(3) 0.0392(18) Uani 1 1 d . B .
C23 C 0.4578(6) 0.1103(6) 0.7571(3) 0.0442(19) Uani 1 1 d . . .
H23 H 0.4001 0.0946 0.7904 0.053 Uiso 1 1 calc R B .
C24 C 0.5593(6) 0.0419(5) 0.7338(3) 0.0404(17) Uani 1 1 d . B .
C25 C 0.6391(5) 0.0664(5) 0.6833(3) 0.0330(16) Uani 1 1 d . . .
H25 H 0.7113 0.0206 0.6648 0.040 Uiso 1 1 calc R B .
C26 C 0.6145(5) 0.1573(5) 0.6596(3) 0.0284(15) Uani 1 1 d . B .
C27 C 0.5864(7) -0.0577(6) 0.7593(4) 0.059(2) Uani 1 1 d . . .
C28 C 0.5541(9) -0.0500(7) 0.8322(4) 0.098(3) Uani 1 1 d . B .
H28A H 0.5676 -0.1142 0.8484 0.147 Uiso 1 1 calc R . .
H28B H 0.4691 -0.0161 0.8468 0.147 Uiso 1 1 calc R . .
H28C H 0.6055 -0.0147 0.8464 0.147 Uiso 1 1 calc R . .
C29 C 0.5060(9) -0.1128(6) 0.7354(5) 0.105(4) Uani 1 1 d . B .
H29A H 0.5272 -0.1169 0.6901 0.157 Uiso 1 1 calc R . .
H29B H 0.4208 -0.0791 0.7497 0.157 Uiso 1 1 calc R . .
H29C H 0.5191 -0.1774 0.7512 0.157 Uiso 1 1 calc R . .
C30 C 0.7151(7) -0.1120(6) 0.7407(4) 0.071(3) Uani 1 1 d . B .
H30A H 0.7389 -0.1210 0.6956 0.107 Uiso 1 1 calc R . .
H30B H 0.7250 -0.1745 0.7595 0.107 Uiso 1 1 calc R . .
H30C H 0.7663 -0.0763 0.7548 0.107 Uiso 1 1 calc R . .
S3 S 0.29374(17) 0.2823(2) 0.77385(12) 0.0813(10) Uani 1 1 d DU . .
O7 O 0.2051(6) 0.2355(5) 0.7923(3) 0.051(2) Uani 0.680(9) 1 d PDU B 1
O7X O 0.2392(13) 0.3453(12) 0.7459(7) 0.067(4) Uani 0.320(9) 1 d PDU B 2
O4 O 0.4113(4) 0.4389(4) 0.7822(2) 0.0573(15) Uani 1 1 d . B .
H4 H 0.4369 0.4872 0.7869 0.086 Uiso 1 1 calc R . .
C31 C 0.4006(5) 0.3917(5) 0.8349(3) 0.0357(17) Uani 1 1 d . . .
C32 C 0.4388(5) 0.4140(5) 0.8866(3) 0.0309(16) Uani 1 1 d . A .
C33 C 0.4287(5) 0.3605(5) 0.9377(3) 0.0387(18) Uani 1 1 d . . .
H33 H 0.4575 0.3774 0.9717 0.046 Uiso 1 1 calc R B .
C34 C 0.3783(5) 0.2823(5) 0.9422(4) 0.047(2) Uani 1 1 d . B .
C35 C 0.3365(5) 0.2621(5) 0.8917(4) 0.047(2) Uani 1 1 d . . .
H35 H 0.2990 0.2104 0.8931 0.057 Uiso 1 1 calc R B .
C36 C 0.3476(5) 0.3142(5) 0.8399(3) 0.0404(19) Uani 1 1 d . B .
C37 C 0.3766(7) 0.2232(7) 0.9987(4) 0.064(2) Uani 1 1 d . . .
C38 C 0.3137(11) 0.2798(8) 1.0538(5) 0.148(6) Uani 1 1 d . B .
H38A H 0.3720 0.2893 1.0772 0.222 Uiso 1 1 calc R . .
H38B H 0.2571 0.2469 1.0791 0.222 Uiso 1 1 calc R . .
H38C H 0.2691 0.3420 1.0428 0.222 Uiso 1 1 calc R . .
C39 C 0.3176(13) 0.1397(10) 0.9924(6) 0.165(6) Uani 1 1 d . B .
H39A H 0.3183 0.1010 1.0290 0.247 Uiso 1 1 calc R . .
H39B H 0.3632 0.0998 0.9554 0.247 Uiso 1 1 calc R . .
H39C H 0.2341 0.1655 0.9887 0.247 Uiso 1 1 calc R . .
C40 C 0.5010(9) 0.1658(9) 1.0001(5) 0.138(5) Uani 1 1 d . B .
H40A H 0.5439 0.2058 1.0171 0.207 Uiso 1 1 calc R . .
H40B H 0.5452 0.1431 0.9580 0.207 Uiso 1 1 calc R . .
H40C H 0.4953 0.1109 1.0261 0.207 Uiso 1 1 calc R . .
S4 S 0.49681(13) 0.51835(13) 0.88752(8) 0.0365(5) Uani 1 1 d DU A .
O8 O 0.4687(5) 0.5569(5) 0.9491(3) 0.043(2) Uani 0.671(9) 1 d PDU A 1
O8X O 0.4545(10) 0.5859(8) 0.8457(6) 0.037(4) Uani 0.329(9) 1 d PDU A 2
P1 P 0.86313(14) 0.38835(13) 0.37647(7) 0.0310(4) Uani 1 1 d . C .
C41 C 0.9714(5) 0.3025(4) 0.4079(3) 0.0270(15) Uani 1 1 d . . .
C42 C 1.0923(5) 0.3054(5) 0.3950(3) 0.0317(16) Uani 1 1 d . . .
H42 H 1.1163 0.3571 0.3732 0.038 Uiso 1 1 calc R . .
C43 C 1.1772(5) 0.2345(5) 0.4136(3) 0.0328(16) Uani 1 1 d . . .
H43 H 1.2594 0.2372 0.4046 0.039 Uiso 1 1 calc R . .
C44 C 1.1424(6) 0.1584(5) 0.4455(3) 0.0384(18) Uani 1 1 d . . .
H44 H 1.2014 0.1081 0.4572 0.046 Uiso 1 1 calc R . .
C45 C 1.0206(6) 0.1560(5) 0.4603(3) 0.0370(17) Uani 1 1 d . . .
H45 H 0.9967 0.1051 0.4832 0.044 Uiso 1 1 calc R . .
C46 C 0.9355(5) 0.2273(5) 0.4417(3) 0.0326(16) Uani 1 1 d . . .
H46 H 0.8529 0.2257 0.4517 0.039 Uiso 1 1 calc R . .
C47 C 0.7195(5) 0.3613(5) 0.3995(3) 0.0351(17) Uani 1 1 d . . .
C48 C 0.6780(6) 0.3094(5) 0.3608(3) 0.0435(19) Uani 1 1 d . . .
H48 H 0.7237 0.2899 0.3201 0.052 Uiso 1 1 calc R . .
C49 C 0.5664(7) 0.2864(5) 0.3832(4) 0.055(2) Uani 1 1 d . . .
H49 H 0.5365 0.2513 0.3570 0.066 Uiso 1 1 calc R . .
C50 C 0.5011(7) 0.3130(6) 0.4408(4) 0.063(2) Uani 1 1 d . . .
H50 H 0.4256 0.2974 0.4548 0.076 Uiso 1 1 calc R . .
C51 C 0.5436(6) 0.3624(5) 0.4790(4) 0.063(2) Uani 1 1 d . . .
H51 H 0.4981 0.3805 0.5199 0.076 Uiso 1 1 calc R . .
C52 C 0.6530(6) 0.3865(5) 0.4583(3) 0.050(2) Uani 1 1 d . . .
H52 H 0.6821 0.4209 0.4853 0.065 Uiso 1 1 calc R . .
C53 C 0.8458(5) 0.5088(5) 0.4030(3) 0.0281(15) Uani 1 1 d . . .
C54 C 0.7448(5) 0.5777(5) 0.3939(3) 0.0348(17) Uani 1 1 d . . .
H54 H 0.6857 0.5597 0.3766 0.042 Uiso 1 1 calc R . .
C55 C 0.7322(6) 0.6710(5) 0.4102(3) 0.0412(18) Uani 1 1 d . . .
H55 H 0.6637 0.7179 0.4041 0.049 Uiso 1 1 calc R . .
C56 C 0.8180(5) 0.6985(5) 0.4356(3) 0.0327(16) Uani 1 1 d . . .
H56 H 0.8096 0.7638 0.4460 0.039 Uiso 1 1 calc R . .
C57 C 0.9156(5) 0.6290(5) 0.4453(3) 0.0303(16) Uani 1 1 d . . .
H57 H 0.9738 0.6468 0.4634 0.036 Uiso 1 1 calc R . .
C58 C 0.9305(5) 0.5352(5) 0.4295(2) 0.0249(15) Uani 1 1 d . . .
H58 H 0.9982 0.4884 0.4366 0.030 Uiso 1 1 calc R . .
C59 C 0.9127(5) 0.3791(5) 0.2938(3) 0.0428(17) Uani 1 1 d DU . .
C60 C 0.9921(12) 0.2915(10) 0.2656(5) 0.055(4) Uani 0.571(13) 1 d PDU C 1
H60 H 1.0167 0.2390 0.2901 0.066 Uiso 0.571(13) 1 calc PR C 1
C61 C 1.0327(13) 0.2848(12) 0.2014(5) 0.070(4) Uani 0.571(13) 1 d PDU C 1
H61 H 1.0949 0.2315 0.1824 0.084 Uiso 0.571(13) 1 calc PR C 1
C62 C 0.9840(15) 0.3538(12) 0.1660(6) 0.061(4) Uani 0.571(13) 1 d PDU C 1
H62 H 1.0094 0.3462 0.1223 0.073 Uiso 0.571(13) 1 calc PR C 1
C63 C 0.8992(19) 0.434(2) 0.1917(7) 0.051(4) Uani 0.571(13) 1 d PDU C 1
H63 H 0.8742 0.4860 0.1671 0.062 Uiso 0.571(13) 1 calc PR C 1
C64 C 0.850(2) 0.4372(15) 0.2549(7) 0.041(4) Uani 0.571(13) 1 d PDU C 1
H64 H 0.7741 0.4793 0.2717 0.049 Uiso 0.571(13) 1 calc PR C 1
C60X C 1.0380(12) 0.3469(17) 0.2632(6) 0.062(4) Uani 0.429(13) 1 d PDU C 2
H60X H 1.0960 0.3205 0.2866 0.074 Uiso 0.429(13) 1 calc PR C 2
C61X C 1.0753(15) 0.3541(17) 0.1997(6) 0.067(5) Uani 0.429(13) 1 d PDU C 2
H61X H 1.1566 0.3263 0.1791 0.080 Uiso 0.429(13) 1 calc PR C 2
C62X C 0.9943(17) 0.4012(15) 0.1673(8) 0.050(5) Uani 0.429(13) 1 d PDU C 2
H62X H 1.0169 0.4013 0.1235 0.061 Uiso 0.429(13) 1 calc PR C 2
C63X C 0.880(3) 0.449(3) 0.1978(9) 0.050(4) Uani 0.429(13) 1 d PDU C 2
H63X H 0.8210 0.4772 0.1756 0.060 Uiso 0.429(13) 1 calc PR C 2
C64X C 0.853(3) 0.454(2) 0.2622(9) 0.042(5) Uani 0.429(13) 1 d PDU C 2
H64X H 0.7956 0.5071 0.2843 0.051 Uiso 0.429(13) 1 calc PR C 2
C65 C 0.8101(9) 0.1442(8) 0.8134(6) 0.141(5) Uani 1 1 d . . .
H65A H 0.8614 0.1874 0.8188 0.169 Uiso 1 1 calc R . .
H65B H 0.8381 0.1174 0.7704 0.169 Uiso 1 1 calc R . .
Cl3 Cl 0.6724(2) 0.2073(2) 0.82226(17) 0.1235(12) Uani 1 1 d . . .
Cl4 Cl 0.8330(3) 0.0513(3) 0.86278(17) 0.1427(13) Uani 1 1 d . . .

loop_
_atom_site_aniso_label
_atom_site_aniso_U_11
_atom_site_aniso_U_22
_atom_site_aniso_U_33
_atom_site_aniso_U_23
_atom_site_aniso_U_13
_atom_site_aniso_U_12
V1 0.0263(6) 0.0311(7) 0.0246(6) 0.0015(5) -0.0062(5) -0.0036(5)
Cl1 0.0437(10) 0.0347(11) 0.0527(12) -0.0080(9) -0.0115(8) -0.0072(8)
Cl2 0.0360(9) 0.0537(12) 0.0245(9) 0.0054(8) -0.0081(7) -0.0159(8)
O9 0.034(2) 0.033(3) 0.030(2) 0.002(2) -0.0105(19) -0.006(2)
O1 0.025(2) 0.040(3) 0.019(2) -0.003(2) -0.0054(18) -0.005(2)
C1 0.026(4) 0.024(4) 0.024(4) -0.006(3) -0.003(3) -0.006(3)
C2 0.023(3) 0.043(4) 0.014(3) -0.008(3) -0.001(3) -0.007(3)
C3 0.021(3) 0.044(5) 0.029(4) -0.009(3) -0.004(3) -0.005(3)
C4 0.030(4) 0.045(5) 0.020(4) 0.000(3) -0.009(3) -0.013(3)
C5 0.032(4) 0.042(4) 0.018(3) -0.008(3) 0.001(3) -0.008(3)
C6 0.018(3) 0.031(4) 0.025(4) -0.006(3) 0.000(3) -0.008(3)
C7 0.027(6) 0.079(9) 0.034(9) 0.001(6) -0.001(8) -0.011(7)
C8 0.036(9) 0.100(11) 0.026(9) -0.005(8) -0.015(7) -0.006(8)
C9 0.028(6) 0.084(13) 0.045(10) 0.009(10) -0.022(6) 0.006(7)
C10 0.065(10) 0.098(10) 0.048(10) 0.034(8) -0.027(8) -0.026(9)
C7X 0.038(8) 0.083(7) 0.027(7) -0.005(7) -0.020(6) -0.006(6)
C8X 0.035(7) 0.107(13) 0.033(7) 0.009(8) -0.008(5) 0.004(8)
C9X 0.030(7) 0.117(12) 0.037(8) 0.001(11) -0.016(6) -0.009(9)
C10X 0.059(10) 0.087(7) 0.067(10) 0.004(8) -0.025(8) 0.010(7)
S1 0.0274(9) 0.0397(11) 0.0223(9) -0.0025(8) -0.0027(7) -0.0098(8)
O5 0.024(2) 0.047(3) 0.028(2) -0.004(2) -0.0071(19) -0.007(2)
O2 0.030(2) 0.026(3) 0.026(2) -0.005(2) -0.0078(18) -0.007(2)
C11 0.011(3) 0.030(4) 0.015(3) 0.004(3) -0.002(2) 0.005(3)
C12 0.020(3) 0.027(4) 0.015(3) -0.003(3) 0.003(2) 0.004(3)
C13 0.041(4) 0.031(4) 0.023(4) -0.004(3) -0.007(3) -0.009(3)
C14 0.035(4) 0.035(4) 0.019(3) -0.002(3) -0.008(3) 0.003(3)
C15 0.025(3) 0.046(5) 0.015(3) -0.003(3) -0.004(3) -0.001(3)
C16 0.029(3) 0.034(4) 0.011(3) -0.003(3) 0.003(3) -0.007(3)
C17 0.052(5) 0.045(5) 0.036(4) 0.005(4) -0.018(4) 0.006(4)
C18 0.085(7) 0.089(8) 0.131(9) -0.046(7) -0.086(7) 0.043(6)
C19 0.055(5) 0.058(6) 0.059(5) -0.017(4) -0.012(4) 0.007(4)
C20 0.095(7) 0.066(7) 0.067(6) 0.009(5) -0.018(5) 0.033(5)
S2 0.0338(9) 0.0426(11) 0.0193(9) -0.0051(8) -0.0088(7) -0.0078(8)
O6 0.041(3) 0.039(3) 0.023(3) -0.010(2) -0.007(2) -0.009(2)
O6X 0.024(12) 0.035(10) 0.026(11) -0.001(8) -0.003(9) -0.012(8)
O3 0.035(3) 0.047(3) 0.036(3) -0.005(3) -0.012(2) 0.011(2)
C21 0.027(4) 0.039(5) 0.038(4) -0.008(4) -0.017(3) -0.007(3)
C22 0.029(4) 0.043(5) 0.044(5) -0.025(4) -0.005(3) -0.009(4)
C23 0.039(4) 0.045(5) 0.039(4) -0.021(4) 0.018(3) -0.016(4)
C24 0.054(5) 0.029(4) 0.037(4) -0.001(4) -0.002(4) -0.017(4)
C25 0.037(4) 0.026(4) 0.029(4) -0.004(3) -0.006(3) 0.004(3)
C26 0.024(3) 0.033(4) 0.028(4) -0.012(3) -0.009(3) -0.003(3)
C27 0.064(5) 0.048(6) 0.057(5) -0.004(4) 0.003(4) -0.015(4)
C28 0.124(8) 0.100(9) 0.050(6) 0.028(6) 0.008(5) -0.016(7)
C29 0.106(8) 0.048(6) 0.177(11) -0.001(7) -0.061(8) -0.023(6)
C30 0.087(6) 0.056(6) 0.063(6) 0.015(5) -0.022(5) 0.004(5)
S3 0.0193(11) 0.121(2) 0.0973(19) -0.0827(18) 0.0037(11) -0.0151(13)
O7 0.046(4) 0.056(5) 0.047(5) -0.028(4) 0.002(3) -0.012(3)
O7X 0.029(7) 0.103(9) 0.073(8) -0.048(6) 0.008(6) -0.040(6)
O4 0.050(3) 0.103(5) 0.034(3) 0.002(3) -0.012(2) -0.046(3)
C31 0.018(3) 0.048(5) 0.035(4) -0.014(4) 0.002(3) -0.004(3)
C32 0.021(3) 0.047(5) 0.021(4) -0.010(3) -0.004(3) 0.000(3)
C33 0.022(4) 0.051(5) 0.037(4) -0.011(4) -0.008(3) 0.003(3)
C34 0.022(4) 0.051(5) 0.067(6) 0.013(4) -0.009(4) -0.005(4)
C35 0.025(4) 0.032(5) 0.083(6) -0.006(4) -0.016(4) 0.000(3)
C36 0.017(3) 0.045(5) 0.052(5) -0.029(4) -0.002(3) 0.003(3)
C37 0.043(5) 0.070(7) 0.084(7) 0.027(6) -0.020(5) -0.018(5)
C38 0.184(12) 0.120(11) 0.061(7) 0.047(7) 0.052(8) 0.035(9)
C39 0.200(14) 0.144(13) 0.180(14) 0.106(11) -0.070(12) -0.079(11)
C40 0.097(8) 0.187(13) 0.075(7) 0.067(8) -0.005(6) 0.049(8)
S4 0.0252(9) 0.0408(12) 0.0385(10) -0.0144(9) -0.0025(7) -0.0022(8)
O8 0.035(4) 0.049(5) 0.037(4) -0.025(3) 0.009(3) -0.009(3)
O8X 0.025(7) 0.020(8) 0.061(9) -0.020(5) -0.018(6) 0.010(6)
P1 0.0264(9) 0.0380(11) 0.0268(10) -0.0042(8) -0.0101(7) -0.0006(8)
C41 0.037(4) 0.027(4) 0.018(3) -0.002(3) -0.012(3) -0.007(3)
C42 0.025(4) 0.042(4) 0.026(4) 0.002(3) -0.009(3) -0.001(3)
C43 0.027(4) 0.042(5) 0.030(4) -0.001(4) -0.007(3) -0.010(3)
C44 0.044(4) 0.037(5) 0.035(4) -0.006(4) -0.021(3) 0.001(3)
C45 0.043(4) 0.044(5) 0.028(4) 0.000(3) -0.006(3) -0.018(4)
C46 0.031(4) 0.030(4) 0.039(4) -0.010(3) -0.013(3) -0.006(3)
C47 0.034(4) 0.033(4) 0.042(4) -0.008(4) -0.019(3) -0.005(3)
C48 0.048(5) 0.034(5) 0.051(5) 0.003(4) -0.027(4) 0.000(4)
C49 0.048(5) 0.047(5) 0.092(7) 0.012(5) -0.047(5) -0.026(4)
C50 0.033(4) 0.060(6) 0.097(7) 0.003(6) -0.021(5) -0.010(4)
C51 0.036(4) 0.048(5) 0.101(7) -0.024(5) -0.001(4) -0.014(4)
C52 0.029(4) 0.061(6) 0.060(5) -0.023(4) -0.003(4) -0.016(4)
C53 0.023(3) 0.043(4) 0.016(3) 0.001(3) 0.000(3) -0.007(3)
C54 0.028(4) 0.041(5) 0.038(4) -0.007(4) -0.020(3) -0.001(3)
C55 0.040(4) 0.050(5) 0.028(4) -0.006(4) -0.013(3) 0.004(4)
C56 0.041(4) 0.033(4) 0.023(4) 0.000(3) -0.003(3) -0.010(3)
C57 0.028(4) 0.047(5) 0.018(3) 0.009(3) -0.005(3) -0.015(3)
C58 0.018(3) 0.039(5) 0.016(3) 0.002(3) -0.002(3) -0.004(3)
C59 0.042(3) 0.060(5) 0.022(3) -0.009(3) -0.016(2) 0.005(3)
C60 0.060(8) 0.060(7) 0.027(4) 0.002(5) -0.012(6) 0.019(6)
C61 0.079(8) 0.080(9) 0.025(4) -0.009(6) -0.011(6) 0.032(7)
C62 0.068(7) 0.073(9) 0.021(5) -0.004(6) -0.005(5) 0.016(7)
C63 0.068(8) 0.052(8) 0.024(5) -0.001(6) -0.011(6) 0.005(6)
C64 0.056(7) 0.034(8) 0.025(5) -0.006(5) -0.010(5) 0.004(6)
C60X 0.054(6) 0.086(10) 0.026(5) -0.017(8) -0.010(5) 0.023(7)
C61X 0.063(7) 0.085(11) 0.027(5) -0.013(8) -0.004(5) 0.026(8)
C62X 0.065(7) 0.049(11) 0.026(6) -0.016(7) -0.012(5) 0.011(8)
C63X 0.064(7) 0.049(9) 0.025(5) -0.004(7) -0.010(6) 0.011(7)
C64X 0.051(7) 0.044(10) 0.026(5) -0.005(7) -0.008(6) 0.001(7)
C65 0.100(9) 0.111(10) 0.185(13) 0.068(10) 0.005(8) -0.015(7)
Cl3 0.0770(18) 0.086(2) 0.199(4) 0.002(2) -0.0233(19) -0.0124(16)
Cl4 0.148(3) 0.140(3) 0.148(3) 0.039(3) -0.070(2) -0.018(2)

loop_
_atom_type_symbol
_atom_type_description
_atom_type_scat_dispersion_real
_atom_type_scat_dispersion_imag
_atom_type_scat_source
C C 0.0033 0.0016 'International Tables Vol C Tables 4.2.6.8 and 6.1.1.4'
H H 0.0000 0.0000 'International Tables Vol C Tables 4.2.6.8 and 6.1.1.4'
O O 0.0106 0.0060 'International Tables Vol C Tables 4.2.6.8 and 6.1.1.4'
S S 0.1246 0.1234 'International Tables Vol C Tables 4.2.6.8 and 6.1.1.4'
V V 0.3005 0.5294 'International Tables Vol C Tables 4.2.6.8 and 6.1.1.4'
Cl Cl 0.1484 0.1585 'International Tables Vol C Tables 4.2.6.8 and 6.1.1.4'
P P 0.1023 0.0942 'International Tables Vol C Tables 4.2.6.8 and 6.1.1.4'

loop_
_geom_angle_atom_site_label_1
_geom_angle_atom_site_label_2
_geom_angle_atom_site_label_3
_geom_angle
O9 V1 O2 96.08(19)
O9 V1 O1 95.45(18)
O2 V1 O1 86.93(17)
O9 V1 O5 178.9(2)
O2 V1 O5 85.01(15)
O1 V1 O5 84.87(15)
O9 V1 Cl2 96.80(15)
O2 V1 Cl2 90.26(13)
O1 V1 Cl2 167.66(12)
O5 V1 Cl2 82.91(11)
O9 V1 Cl1 96.98(16)
O2 V1 Cl1 166.22(12)
O1 V1 Cl1 87.46(13)
O5 V1 Cl1 81.95(12)
Cl2 V1 Cl1 92.55(7)
C1 O1 V1 136.0(3)
O1 C1 C6 119.8(5)
O1 C1 C2 124.2(5)
C6 C1 C2 116.0(5)
C3 C2 C1 120.8(5)
C3 C2 S1 117.2(4)
C1 C2 S1 121.9(4)
C4 C3 C2 122.7(5)
C3 C4 C5 115.7(5)
C3 C4 C7 125.8(8)
C5 C4 C7 118.4(8)
C3 C4 C7X 119.1(7)
C5 C4 C7X 125.2(7)
C7 C4 C7X 7.4(10)
C6 C5 C4 122.3(6)
C5 C6 C1 122.2(5)
C5 C6 S4 118.4(4)
C1 C6 S4 119.4(4)
C4 C7 C9 112.3(15)
C4 C7 C10 108.3(14)
C9 C7 C10 105.9(15)
C4 C7 C8 111.6(14)
C9 C7 C8 110.8(15)
C10 C7 C8 107.6(16)
C9X C7X C8X 109.3(13)
C9X C7X C10X 104.6(13)
C8X C7X C10X 111.0(14)
C9X C7X C4 109.7(13)
C8X C7X C4 111.1(11)
C10X C7X C4 110.9(12)
O5 S1 C2 104.9(3)
O5 S1 C16 105.7(2)
C2 S1 C16 104.3(3)
S1 O5 V1 123.7(2)
C11 O2 V1 137.5(4)
O2 C11 C12 119.2(5)
O2 C11 C16 125.4(6)
C12 C11 C16 115.3(5)
C13 C12 C11 123.5(5)
C13 C12 S2 117.6(5)
C11 C12 S2 118.9(4)
C12 C13 C14 121.4(6)
C15 C14 C13 116.2(6)
C15 C14 C17 123.6(5)
C13 C14 C17 120.1(6)
C14 C15 C16 121.7(5)
C11 C16 C15 121.9(6)
C11 C16 S1 122.4(5)
C15 C16 S1 115.5(4)
C20 C17 C14 108.5(6)
C20 C17 C18 112.8(7)
C14 C17 C18 111.6(6)
C20 C17 C19 106.1(6)
C14 C17 C19 109.4(5)
C18 C17 C19 108.2(6)
O6X S2 O6 117.1(16)
O6X S2 C12 110.8(15)
O6 S2 C12 106.2(3)
O6X S2 C26 117.1(15)
O6 S2 C26 106.5(3)
C12 S2 C26 96.8(2)
O3 C21 C22 122.2(6)
O3 C21 C26 120.3(6)
C22 C21 C26 117.5(7)
C23 C22 C21 121.0(6)
C23 C22 S3 118.1(6)
C21 C22 S3 120.9(6)
C22 C23 C24 124.1(7)
C23 C24 C25 116.1(7)
C23 C24 C27 123.3(7)
C25 C24 C27 120.6(6)
C24 C25 C26 120.8(6)
C21 C26 C25 120.4(6)
C21 C26 S2 121.4(5)
C25 C26 S2 118.1(5)
C30 C27 C24 114.7(6)
C30 C27 C29 109.4(7)
C24 C27 C29 106.3(6)
C30 C27 C28 106.3(7)
C24 C27 C28 109.6(7)
C29 C27 C28 110.6(7)
O7X S3 O7 98.1(7)
O7X S3 C22 122.1(8)
O7 S3 C22 110.2(4)
O7X S3 C36 119.6(8)
O7 S3 C36 110.7(4)
C22 S3 C36 96.4(3)
O4 C31 C32 124.8(6)
O4 C31 C36 119.3(6)
C32 C31 C36 115.9(7)
C33 C32 C31 121.3(6)
C33 C32 S4 119.2(5)
C31 C32 S4 119.5(5)
C32 C33 C34 122.8(6)
C35 C34 C33 116.0(7)
C35 C34 C37 124.2(7)
C33 C34 C37 119.8(7)
C36 C35 C34 121.8(7)
C35 C36 C31 122.2(6)
C35 C36 S3 119.8(6)
C31 C36 S3 118.0(6)
C38 C37 C40 114.8(9)
C38 C37 C34 111.6(8)
C40 C37 C34 111.0(7)
C38 C37 C39 110.0(9)
C40 C37 C39 98.6(9)
C34 C37 C39 110.0(8)
O8X S4 O8 112.8(6)
O8X S4 C6 115.5(5)
O8 S4 C6 108.1(3)
O8X S4 C32 111.4(5)
O8 S4 C32 109.4(3)
C6 S4 C32 98.6(3)
C47 P1 C53 107.5(3)
C47 P1 C59 110.1(3)
C53 P1 C59 109.5(3)
C47 P1 C41 108.8(3)
C53 P1 C41 113.0(3)
C59 P1 C41 107.9(3)
C42 C41 C46 119.6(5)
C42 C41 P1 120.6(5)
C46 C41 P1 119.6(4)
C43 C42 C41 120.7(6)
C42 C43 C44 119.8(6)
C43 C44 C45 120.0(6)
C46 C45 C44 120.1(6)
C45 C46 C41 119.7(6)
C52 C47 C48 119.5(6)
C52 C47 P1 118.9(5)
C48 C47 P1 121.4(5)
C47 C48 C49 118.4(7)
C50 C49 C48 121.5(7)
C49 C50 C51 119.8(7)
C50 C51 C52 120.2(8)
C47 C52 C51 120.6(7)
C58 C53 C54 120.1(6)
C58 C53 P1 122.4(5)
C54 C53 P1 117.5(4)
C55 C54 C53 119.2(6)
C54 C55 C56 121.1(6)
C57 C56 C55 118.6(6)
C58 C57 C56 121.5(6)
C57 C58 C53 119.5(6)
C64 C59 C64X 12(3)
C64 C59 C60 115.3(10)
C64X C59 C60 125.2(12)
C64 C59 C60X 109.4(12)
C64X C59 C60X 110.6(14)
C60 C59 C60X 43.5(9)
C64 C59 P1 122.8(8)
C64X C59 P1 115.4(10)
C60 C59 P1 118.5(6)
C60X C59 P1 122.2(7)
C61 C60 C59 118.6(10)
C62 C61 C60 120.5(11)
C61 C62 C63 121.5(12)
C62 C63 C64 118.2(14)
C63 C64 C59 120.4(13)
C61X C60X C59 120.8(12)
C62X C61X C60X 119.4(14)
C61X C62X C63X 120.1(14)
C62X C63X C64X 118.5(18)
C63X C64X C59 119.0(16)
Cl3 C65 Cl4 115.9(7)

loop_
_geom_bond_atom_site_label_1
_geom_bond_atom_site_label_2
_geom_bond_distance
V1 O9 1.574(4)
V1 O2 1.919(4)
V1 O1 1.933(4)
V1 O5 2.191(4)
V1 Cl2 2.2858(18)
V1 Cl1 2.293(2)
O1 C1 1.336(6)
C1 C6 1.397(8)
C1 C2 1.409(8)
C2 C3 1.394(8)
C2 S1 1.767(6)
C3 C4 1.388(8)
C4 C5 1.399(8)
C4 C7 1.47(3)
C4 C7X 1.56(2)
C5 C6 1.375(8)
C6 S4 1.788(5)
C7 C9 1.519(16)
C7 C10 1.536(14)
C7 C8 1.540(15)
C7X C9X 1.516(15)
C7X C8X 1.528(13)
C7X C10X 1.536(15)
S1 O5 1.484(4)
S1 C16 1.783(6)
O2 C11 1.315(6)
C11 C12 1.380(8)
C11 C16 1.398(7)
C12 C13 1.370(8)
C12 S2 1.811(5)
C13 C14 1.407(8)
C14 C15 1.378(8)
C14 C17 1.531(9)
C15 C16 1.402(8)
C17 C20 1.528(11)
C17 C18 1.534(10)
C17 C19 1.554(9)
S2 O6X 1.431(19)
S2 O6 1.471(4)
S2 C26 1.816(6)
O3 C21 1.363(8)
C21 C22 1.376(9)
C21 C26 1.380(8)
C22 C23 1.340(9)
C22 S3 1.816(7)
C23 C24 1.352(9)
C24 C25 1.393(9)
C24 C27 1.523(10)
C25 C26 1.395(8)
C27 C30 1.489(10)
C27 C29 1.550(10)
C27 C28 1.577(11)
S3 O7X 1.224(15)
S3 O7 1.358(7)
S3 C36 1.827(7)
O4 C31 1.341(8)
C31 C32 1.391(8)
C31 C36 1.398(9)
C32 C33 1.363(9)
C32 S4 1.799(7)
C33 C34 1.389(9)
C34 C35 1.381(10)
C34 C37 1.506(10)
C35 C36 1.365(10)
C37 C38 1.430(12)
C37 C40 1.497(11)
C37 C39 1.551(14)
S4 O8X 1.415(11)
S4 O8 1.422(6)
P1 C47 1.782(6)
P1 C53 1.794(6)
P1 C59 1.796(6)
P1 C41 1.799(6)
C41 C42 1.392(8)
C41 C46 1.405(8)
C42 C43 1.371(8)
C43 C44 1.393(9)
C44 C45 1.399(8)
C45 C46 1.376(8)
C47 C52 1.368(9)
C47 C48 1.386(8)
C48 C49 1.409(9)
C49 C50 1.344(10)
C50 C51 1.363(10)
C51 C52 1.387(9)
C53 C58 1.388(7)
C53 C54 1.399(8)
C54 C55 1.364(9)
C55 C56 1.393(8)
C56 C57 1.381(8)
C57 C58 1.363(8)
C59 C64 1.393(12)
C59 C64X 1.403(13)
C59 C60 1.432(11)
C59 C60X 1.437(12)
C60 C61 1.397(12)
C61 C62 1.353(13)
C62 C63 1.364(14)
C63 C64 1.390(13)
C60X C61X 1.390(14)
C61X C62X 1.362(14)
C62X C63X 1.371(15)
C63X C64X 1.392(14)
C65 Cl3 1.618(11)
C65 Cl4 1.727(11)

loop_
_geom_hbond_atom_site_label_D
_geom_hbond_atom_site_label_H
_geom_hbond_atom_site_label_A
_geom_hbond_distance_DH
_geom_hbond_distance_HA
_geom_hbond_distance_DA
_geom_hbond_angle_DHA
O3 H3 O7X 0.84 2.33 3.005(15) 138.3
O3 H3 O4 0.84 2.41 3.050(7) 133.5
O4 H4 O8X 0.84 2.03 2.772(12) 147.8
O4 H4 O1 0.84 2.34 2.792(5) 113.8

loop_
_geom_torsion_atom_site_label_1
_geom_torsion_atom_site_label_2
_geom_torsion_atom_site_label_3
_geom_torsion_atom_site_label_4
_geom_torsion
O9 V1 O1 C1 -175.1(5)
O2 V1 O1 C1 89.1(5)
O5 V1 O1 C1 3.8(5)
Cl2 V1 O1 C1 12.0(10)
Cl1 V1 O1 C1 -78.3(5)
V1 O1 C1 C6 154.0(5)
V1 O1 C1 C2 -27.8(9)
O1 C1 C2 C3 -172.3(6)
C6 C1 C2 C3 6.0(9)
O1 C1 C2 S1 11.3(9)
C6 C1 C2 S1 -170.4(5)
C1 C2 C3 C4 -1.5(10)
S1 C2 C3 C4 175.0(5)
C2 C3 C4 C5 -3.3(10)
C2 C3 C4 C7 178.6(10)
C2 C3 C4 C7X 175.1(8)
C3 C4 C5 C6 3.6(9)
C7 C4 C5 C6 -178.2(9)
C7X C4 C5 C6 -174.7(9)
C4 C5 C6 C1 1.0(10)
C4 C5 C6 S4 -178.2(5)
O1 C1 C6 C5 172.6(5)
C2 C1 C6 C5 -5.8(9)
O1 C1 C6 S4 -8.2(8)
C2 C1 C6 S4 173.5(4)
C3 C4 C7 C9 3.4(18)
C5 C4 C7 C9 -174.6(11)
C7X C4 C7 C9 28(8)
C3 C4 C7 C10 -113.2(12)
C5 C4 C7 C10 68.8(14)
C7X C4 C7 C10 -89(8)
C3 C4 C7 C8 128.6(13)
C5 C4 C7 C8 -49.5(15)
C7X C4 C7 C8 153(9)
C3 C4 C7X C9X 50.2(14)
C5 C4 C7X C9X -131.5(11)
C7 C4 C7X C9X -107(9)
C3 C4 C7X C8X 171.2(11)
C5 C4 C7X C8X -10.5(17)
C7 C4 C7X C8X 14(8)
C3 C4 C7X C10X -64.8(13)
C5 C4 C7X C10X 113.5(11)
C7 C4 C7X C10X 138(9)
C3 C2 S1 O5 -147.7(5)
C1 C2 S1 O5 28.8(6)
C3 C2 S1 C16 101.4(5)
C1 C2 S1 C16 -82.1(6)
C2 S1 O5 V1 -56.8(3)
C16 S1 O5 V1 53.1(3)
O9 V1 O5 S1 149(9)
O2 V1 O5 S1 -44.7(3)
O1 V1 O5 S1 42.7(3)
Cl2 V1 O5 S1 -135.6(3)
Cl1 V1 O5 S1 130.8(3)
O9 V1 O2 C11 -172.4(5)
O1 V1 O2 C11 -77.3(5)
O5 V1 O2 C11 7.9(5)
Cl2 V1 O2 C11 90.7(5)
Cl1 V1 O2 C11 -11.1(9)
V1 O2 C11 C12 -167.5(4)
V1 O2 C11 C16 13.7(9)
O2 C11 C12 C13 -177.9(5)
C16 C11 C12 C13 0.9(8)
O2 C11 C12 S2 2.3(7)
C16 C11 C12 S2 -178.8(4)
C11 C12 C13 C14 0.1(9)
S2 C12 C13 C14 179.9(5)
C12 C13 C14 C15 -1.3(9)
C12 C13 C14 C17 179.6(6)
C13 C14 C15 C16 1.3(9)
C17 C14 C15 C16 -179.6(6)
O2 C11 C16 C15 178.0(5)
C12 C11 C16 C15 -0.8(8)
O2 C11 C16 S1 -7.9(8)
C12 C11 C16 S1 173.3(4)
C14 C15 C16 C11 -0.3(9)
C14 C15 C16 S1 -174.8(5)
O5 S1 C16 C11 -25.0(5)
C2 S1 C16 C11 85.4(5)
O5 S1 C16 C15 149.5(4)
C2 S1 C16 C15 -100.1(5)
C15 C14 C17 C20 121.4(7)
C13 C14 C17 C20 -59.5(8)
C15 C14 C17 C18 -3.5(10)
C13 C14 C17 C18 175.6(7)
C15 C14 C17 C19 -123.2(7)
C13 C14 C17 C19 55.9(8)
C13 C12 S2 O6X -140.9(17)
C11 C12 S2 O6X 38.9(18)
C13 C12 S2 O6 -12.7(5)
C11 C12 S2 O6 167.1(4)
C13 C12 S2 C26 96.7(5)
C11 C12 S2 C26 -83.5(5)
O3 C21 C22 C23 178.5(6)
C26 C21 C22 C23 0.2(9)
O3 C21 C22 S3 -0.3(8)
C26 C21 C22 S3 -178.6(4)
C21 C22 C23 C24 2.2(11)
S3 C22 C23 C24 -178.9(5)
C22 C23 C24 C25 -2.7(10)
C22 C23 C24 C27 178.6(7)
C23 C24 C25 C26 0.9(9)
C27 C24 C25 C26 179.7(6)
O3 C21 C26 C25 179.8(5)
C22 C21 C26 C25 -1.8(8)
O3 C21 C26 S2 -2.2(8)
C22 C21 C26 S2 176.2(4)
C24 C25 C26 C21 1.3(9)
C24 C25 C26 S2 -176.8(5)
O6X S2 C26 C21 -12.7(18)
O6 S2 C26 C21 -146.0(5)
C12 S2 C26 C21 104.8(5)
O6X S2 C26 C25 165.3(17)
O6 S2 C26 C25 32.0(5)
C12 S2 C26 C25 -77.2(5)
C23 C24 C27 C30 -162.8(7)
C25 C24 C27 C30 18.6(10)
C23 C24 C27 C29 76.2(9)
C25 C24 C27 C29 -102.5(8)
C23 C24 C27 C28 -43.3(10)
C25 C24 C27 C28 138.0(7)
C23 C22 S3 O7X -148.8(10)
C21 C22 S3 O7X 30.0(10)
C23 C22 S3 O7 -34.8(7)
C21 C22 S3 O7 144.1(6)
C23 C22 S3 C36 80.1(6)
C21 C22 S3 C36 -101.1(6)
O4 C31 C32 C33 -177.6(6)
C36 C31 C32 C33 2.5(8)
O4 C31 C32 S4 5.1(8)
C36 C31 C32 S4 -174.9(4)
C31 C32 C33 C34 -1.3(9)
S4 C32 C33 C34 176.1(5)
C32 C33 C34 C35 -1.0(9)
C32 C33 C34 C37 176.6(6)
C33 C34 C35 C36 1.9(10)
C37 C34 C35 C36 -175.5(6)
C34 C35 C36 C31 -0.7(10)
C34 C35 C36 S3 178.6(5)
O4 C31 C36 C35 178.5(6)
C32 C31 C36 C35 -1.5(9)
O4 C31 C36 S3 -0.7(8)
C32 C31 C36 S3 179.2(4)
O7X S3 C36 C35 138.3(10)
O7 S3 C36 C35 25.4(7)
C22 S3 C36 C35 -89.0(6)
O7X S3 C36 C31 -42.4(10)
O7 S3 C36 C31 -155.3(5)
C22 S3 C36 C31 90.3(5)
C35 C34 C37 C38 -124.3(9)
C33 C34 C37 C38 58.3(10)
C35 C34 C37 C40 106.2(9)
C33 C34 C37 C40 -71.1(10)
C35 C34 C37 C39 -1.9(11)
C33 C34 C37 C39 -179.2(8)
C5 C6 S4 O8X 146.1(7)
C1 C6 S4 O8X -33.1(8)
C5 C6 S4 O8 18.7(6)
C1 C6 S4 O8 -160.6(5)
C5 C6 S4 C32 -95.1(5)
C1 C6 S4 C32 85.6(5)
C33 C32 S4 O8X -154.5(7)
C31 C32 S4 O8X 23.0(7)
C33 C32 S4 O8 -29.0(6)
C31 C32 S4 O8 148.4(5)
C33 C32 S4 C6 83.7(5)
C31 C32 S4 C6 -98.8(5)
C47 P1 C41 C42 177.7(5)
C53 P1 C41 C42 -62.9(5)
C59 P1 C41 C42 58.3(6)
C47 P1 C41 C46 2.9(6)
C53 P1 C41 C46 122.2(5)
C59 P1 C41 C46 -116.6(5)
C46 C41 C42 C43 1.7(9)
P1 C41 C42 C43 -173.2(5)
C41 C42 C43 C44 0.2(9)
C42 C43 C44 C45 -2.0(9)
C43 C44 C45 C46 2.0(9)
C44 C45 C46 C41 -0.1(9)
C42 C41 C46 C45 -1.7(9)
P1 C41 C46 C45 173.2(4)
C53 P1 C47 C52 -44.9(6)
C59 P1 C47 C52 -164.1(6)
C41 P1 C47 C52 77.8(6)
C53 P1 C47 C48 139.7(5)
C59 P1 C47 C48 20.5(6)
C41 P1 C47 C48 -97.5(6)
C52 C47 C48 C49 1.5(10)
P1 C47 C48 C49 176.8(5)
C47 C48 C49 C50 -0.5(11)
C48 C49 C50 C51 -0.7(12)
C49 C50 C51 C52 0.9(13)
C48 C47 C52 C51 -1.3(11)
P1 C47 C52 C51 -176.7(6)
C50 C51 C52 C47 0.1(12)
C47 P1 C53 C58 137.8(5)
C59 P1 C53 C58 -102.6(5)
C41 P1 C53 C58 17.7(6)
C47 P1 C53 C54 -44.7(5)
C59 P1 C53 C54 74.9(5)
C41 P1 C53 C54 -164.8(5)
C58 C53 C54 C55 1.4(9)
P1 C53 C54 C55 -176.2(5)
C53 C54 C55 C56 0.0(10)
C54 C55 C56 C57 -1.4(9)
C55 C56 C57 C58 1.3(9)
C56 C57 C58 C53 0.1(9)
C54 C53 C58 C57 -1.4(8)
P1 C53 C58 C57 176.0(4)
C47 P1 C59 C64 62.7(17)
C53 P1 C59 C64 -55.3(17)
C41 P1 C59 C64 -178.6(17)
C47 P1 C59 C64X 74(2)
C53 P1 C59 C64X -44(2)
C41 P1 C59 C64X -167(2)
C47 P1 C59 C60 -95.7(9)
C53 P1 C59 C60 146.3(9)
C41 P1 C59 C60 23.0(9)
C47 P1 C59 C60X -146.3(13)
C53 P1 C59 C60X 95.7(13)
C41 P1 C59 C60X -27.7(13)
C64 C59 C60 C61 21(2)
C64X C59 C60 C61 12(3)
C60X C59 C60 C61 -70.7(16)
P1 C59 C60 C61 -178.7(11)
C59 C60 C61 C62 -10(2)
C60 C61 C62 C63 4(3)
C61 C62 C63 C64 -9(4)
C62 C63 C64 C59 22(4)
C64X C59 C64 C63 117(12)
C60 C59 C64 C63 -28(3)
C60X C59 C64 C63 19(3)
P1 C59 C64 C63 173(2)
C64 C59 C60X C61X -16(3)
C64X C59 C60X C61X -29(3)
C60 C59 C60X C61X 91(2)
P1 C59 C60X C61X -170.3(15)
C59 C60X C61X C62X 7(3)
C60X C61X C62X C63X 6(4)
C61X C62X C63X C64X 5(5)
C62X C63X C64X C59 -30(6)
C64 C59 C64X C63X -46(8)
C60 C59 C64X C63X -6(5)
C60X C59 C64X C63X 40(4)
P1 C59 C64X C63X -175(3)

loop_
_platon_squeeze_void_nr
_platon_squeeze_void_average_x
_platon_squeeze_void_average_y
_platon_squeeze_void_average_z
_platon_squeeze_void_volume
_platon_squeeze_void_count_electrons
_platon_squeeze_void_content
1 0.000 0.000 0.000 352 54 ' '
2 0.500 0.000 0.500 127 25 ' '
